data_1560122
loop_
_publ_author_name
'Arhangelskis, Mihails'
'Bu\<car, Dejan-Kre\<simir'
'Bordignon, Simone'
'Chierotti, Michele R.'
'Stratford, Samuel A.'
'Voinovich, Dario'
'Jones, William'
'Hasa, Dritan'

_publ_section_title
;
 Mechanochemical reactivity inhibited, prohibited and reversed by liquid
 additives: examples from crystal-form screens
;
_journal_issue 9
_journal_name_full 'Chemical Science'
_journal_page_first 3264
_journal_page_last 3269
_journal_paper_doi 10.1039/D0SC05071G
_journal_volume 12
_journal_year 2021
_chemical_formula_moiety 'C2 H O4, C22 H27 N2 O2'
_chemical_formula_sum 'C24 H28 N2 O6'
_chemical_formula_weight 440.48
_chemical_name_common 'vinpocetine oxalate'
_space_group_crystal_system monoclinic
_space_group_IT_number 4
_space_group_name_Hall 'P 2yb'
_space_group_name_H-M_alt 'P 1 21 1'
_symmetry_space_group_name_H-M 'P 1 21 1'
_audit_update_record
;
2020-08-20 deposited with the CCDC.	2020-12-28 downloaded from the CCDC.
;
_cell_angle_alpha 90
_cell_angle_beta 96.383(5)
_cell_angle_gamma 90
_cell_formula_units_Z 2
_cell_length_a 18.5604(11)
_cell_length_b 7.5949(4)
_cell_length_c 8.0212(5)
_cell_measurement_reflns_used 20
_cell_measurement_temperature 293
_cell_measurement_theta_max 80.19
_cell_measurement_theta_min 2
_cell_volume 1123.69(11)
_computing_cell_refinement EXPO2014
_computing_data_collection 'Stoe WinXPOW'
_computing_structure_refinement 'TOPAS Academic v. 6'
_computing_structure_solution EXPO2014
_diffrn_ambient_temperature 293
_diffrn_detector 'Single photon counting'
_diffrn_detector_type 'DECTRIS MYTHEN 1K'
_diffrn_measurement_device_type 'Stoe StadiP'
_diffrn_radiation_monochromator 'Ge 111'
_diffrn_radiation_type 'Cu K\a~1~'
_diffrn_radiation_wavelength 1.5406
_diffrn_source 'sealed X-ray tube'
_diffrn_source_current 30
_diffrn_source_target Cu
_diffrn_source_voltage 40
_exptl_crystal_density_diffrn 1.3019(1)
_exptl_crystal_density_method 'not measured'
_exptl_crystal_description powder
_exptl_crystal_F_000 468
_pd_char_colour white
_pd_instr_location ' ?'
_pd_meas_2theta_range_inc 0.015
_pd_meas_2theta_range_max 80.195
_pd_meas_2theta_range_min 2.000
_pd_meas_number_of_points 5214
_pd_meas_scan_method cont
_pd_prep_temperature 293
_pd_proc_2theta_range_inc 0.015
_pd_proc_2theta_range_max 50
_pd_proc_2theta_range_min 2
_pd_proc_ls_background_function 'Chebyshev polynomial'
_pd_proc_ls_profile_function pseudo-Voigt
_pd_proc_ls_prof_R_factor 0.055
_pd_proc_ls_prof_wR_expected 0.023
_pd_proc_ls_prof_wR_factor 0.072
_pd_proc_wavelength 1.5406
_pd_spec_mounting ' 'borosilicate capillary''
_pd_spec_mount_mode transmission
_pd_spec_shape cylinder
_refine_ls_goodness_of_fit_all 3.078
_refine_ls_hydrogen_treatment undef
_refine_ls_matrix_type full
_refine_ls_number_constraints 56
_refine_ls_number_parameters 52
_refine_ls_number_restraints 0
_refine_ls_R_I_factor 0.037
_refine_ls_weighting_scheme calc
_cod_data_source_file d0sc05071g2.cif
_cod_data_source_block Form-I
_cod_depositor_comments 'Adding full bibliography for 1560122--1560124.cif.'
_cod_original_cell_volume 1123.70(12)
_cod_original_sg_symbol_Hall 'p 2yb'
_cod_original_sg_symbol_H-M P21
_cod_database_code 1560122

loop_
_symmetry_equiv_pos_as_xyz
'x, y, z '
'-x, y+1/2, -z '

loop_
_atom_site_label
_atom_site_type_symbol
_atom_site_symmetry_multiplicity
_atom_site_fract_x
_atom_site_fract_y
_atom_site_fract_z
_atom_site_occupancy
_atom_site_B_iso_or_equiv
N N 2 0.79834(17) 0.8509(7) 0.5228(7) 1 6.0(3)
C C 2 0.72865(18) 0.9038(8) 0.5460(8) 1 6.0(3)
C1 C 2 0.7146(3) 1.0617(9) 0.6479(9) 1 6.0(3)
N1 N 2 0.6425(4) 1.0459(13) 0.7059(12) 1 6.0(3)
C2 C 2 0.5892(3) 1.0038(15) 0.5618(14) 1 6.0(3)
C3 C 2 0.59914(17) 0.8244(15) 0.4772(13) 1 6.0(3)
C4 C 2 0.67851(18) 0.7949(10) 0.4683(10) 1 6.0(3)
C5 C 2 0.7182(3) 0.6586(9) 0.3919(9) 1 6.0(3)
C6 C 2 0.6964(5) 0.5122(10) 0.2924(10) 1 6.0(3)
C7 C 2 0.7492(6) 0.4040(9) 0.2395(10) 1 6.0(3)
C8 C 2 0.8224(6) 0.4390(8) 0.2828(10) 1 6.0(3)
C9 C 2 0.8456(4) 0.5840(8) 0.3781(9) 1 6.0(3)
C10 C 2 0.7927(3) 0.6953(7) 0.4298(8) 1 6.0(3)
C11 C 2 0.8576(2) 0.9503(8) 0.5971(8) 1 6.0(3)
C12 C 2 0.8478(3) 1.0644(8) 0.7197(8) 1 6.0(3)
C13 C 2 0.7765(4) 1.0923(8) 0.7909(8) 1 6.0(3)
C14 C 2 0.7710(5) 0.9555(9) 0.9311(8) 1 6.0(3)
C15 C 2 0.6955(5) 0.9549(12) 0.9884(10) 1 6.0(3)
C16 C 2 0.6394(4) 0.9170(13) 0.8416(12) 1 6.0(3)
C17 C 2 0.7700(6) 1.2833(9) 0.8541(10) 1 6.0(3)
C18 C 2 0.7846(19) 1.4296(8) 0.7339(19) 1 6.0(3)
C19 C 2 0.9256(2) 0.9468(11) 0.5151(10) 1 6.0(3)
O O 2 0.9846(2) 0.920(3) 0.5888(13) 1 6.0(3)
O1 O 2 0.9134(3) 0.971(3) 0.3503(11) 1 6.0(3)
C20 C 2 0.9777(5) 0.996(6) 0.2645(17) 1 6.0(3)
C21 C 2 0.971(2) 0.878(9) 0.116(4) 1 6.0(3)
H H 2 0.7120(4) 1.1650(9) 0.5703(10) 1 6.0(3)
H1 H 2 0.5408(3) 1.0126(18) 0.5972(16) 1 6.0(3)
H2 H 2 0.5935(3) 1.0957(15) 0.4780(14) 1 6.0(3)
H3 H 2 0.5724(2) 0.8267(17) 0.3608(14) 1 6.0(3)
H4 H 2 0.5801(2) 0.7207(16) 0.5425(14) 1 6.0(3)
H5 H 2 0.6437(5) 0.4899(13) 0.2569(12) 1 6.0(3)
H6 H 2 0.7377(7) 0.3067(10) 0.1722(11) 1 6.0(3)
H7 H 2 0.8594(6) 0.3590(9) 0.2503(11) 1 6.0(3)
H8 H 2 0.9004(4) 0.6035(10) 0.4044(10) 1 6.0(3)
H9 H 2 0.8891(4) 1.1425(10) 0.7575(9) 1 6.0(3)
H10 H 2 0.8092(6) 0.9724(10) 1.0330(7) 1 6.0(3)
H11 H 2 0.7858(4) 0.8346(9) 0.8903(7) 1 6.0(3)
H12 H 2 0.6843(6) 1.0636(13) 1.0367(11) 1 6.0(3)
H13 H 2 0.6892(6) 0.8579(13) 1.0711(10) 1 6.0(3)
H14 H 2 0.6476(4) 0.7907(13) 0.8019(12) 1 6.0(3)
H15 H 2 0.5867(5) 0.9184(16) 0.8649(15) 1 6.0(3)
H16 H 2 0.8036(11) 1.3011(13) 0.9509(19) 1 6.0(3)
H17 H 2 0.7222(7) 1.3032(14) 0.882(3) 1 6.0(3)
H18 H 2 0.7791(18) 1.5403(8) 0.7860(18) 1 6.0(3)
H19 H 2 0.833(2) 1.4191(12) 0.705(4) 1 6.0(3)
H20 H 2 0.751(3) 1.4212(11) 0.6354(11) 1 6.0(3)
H21 H 2 0.9804(19) 1.116(7) 0.231(4) 1 6.0(3)
H22 H 2 1.0197(4) 0.968(9) 0.338(2) 1 6.0(3)
H23 H 2 0.968(4) 0.759(8) 0.152(7) 1 6.0(3)
H24 H 2 0.9285(18) 0.908(11) 0.045(2) 1 6.0(3)
H25 H 2 1.012(2) 0.891(12) 0.057(4) 1 6.0(3)
H26 H 2 0.6297(5) 1.1508(14) 0.7457(13) 1 6.0(3)
C22 C 2 0.5714(5) 0.4124(7) 0.8234(14) 1 6.0(3)
O2 O 2 0.5936(18) 0.278(2) 0.904(2) 1 6.0(3)
O3 O 2 0.5863(9) 0.443(2) 0.6781(16) 1 6.0(3)
C23 C 2 0.524(2) 0.552(4) 0.896(3) 1 6.0(3)
O4 O 2 0.525(3) 0.532(6) 1.058(3) 1 6.0(3)
O5 O 2 0.487(4) 0.675(8) 0.799(5) 1 6.0(3)
H27 H 2 0.489(4) 0.596(8) 1.096(4) 1 6.0(3)

loop_
_geom_angle_atom_site_label_1
_geom_angle_atom_site_label_2
_geom_angle_atom_site_label_3
_geom_angle
C19 O1 C20 115.5(7)
C N C10 107.6(4)
C N C11 118.9(5)
C10 N C11 133.5(4)
C1 N1 C2 108.9(7)
C1 N1 C16 113.6(7)
C2 N1 C16 111.1(8)
N C C1 122.1(5)
N C C4 111.5(5)
C1 C C4 126.4(4)
N1 C1 C 109.3(6)
N1 C1 C13 113.8(6)
C C1 C13 111.5(5)
C2 N1 H26 106.9(10)
C16 N1 H26 107.1(11)
C1 N1 H26 109.0(10)
N1 C2 C3 115.8(7)
C2 C3 C4 108.6(6)
C3 C4 C5 132.6(7)
C C4 C5 106.1(4)
C C4 C3 121.3(7)
C6 C5 C10 119.6(6)
C4 C5 C10 107.5(5)
C4 C5 C6 132.9(6)
C5 C6 C7 118.5(8)
C6 C7 C8 121.1(7)
C7 C8 C9 121.7(8)
C8 C9 C10 117.5(7)
H1 C2 H2 107.4(12)
C2 C3 H3 108.8(11)
C2 C3 H4 112.7(10)
C4 C3 H3 110.1(8)
C4 C3 H4 107.8(8)
H3 C3 H4 108.9(11)
C23 O4 H27 109(5)
C7 C6 H5 121.0(10)
C5 C6 H5 120.5(9)
C6 C7 H6 121.9(13)
C8 C7 H6 117.0(12)
C9 C8 H7 117.5(11)
C7 C8 H7 120.8(9)
C8 C9 H8 117.9(8)
C10 C9 H8 124.5(7)
C13 C12 H9 118.7(7)
C11 C12 H9 116.8(7)
C13 C14 H10 113.6(8)
C13 C14 H11 109.3(7)
C15 C14 H11 112.5(8)
H10 C14 H11 100.4(9)
C15 C14 H10 109.7(8)
C14 C15 H13 112.2(10)
C16 C15 H12 108.9(10)
C16 C15 H13 104.8(10)
H12 C15 H13 108.8(11)
C14 C15 H12 111.9(10)
N1 C16 H14 111.9(10)
O2 C22 O3 122.5(14)
O4 C23 C22 110(3)

loop_
_geom_bond_atom_site_label_1
_geom_bond_atom_site_label_2
_geom_bond_distance
O C19 1.201(9)
O1 C19 1.329(12)
O1 C20 1.458(14)
N C 1.387(5)
N C10 1.395(8)
N C11 1.411(7)
N1 C1 1.468(10)
N1 C2 1.471(13)
N1 C16 1.469(14)
C C1 1.490(9)
C C4 1.346(8)
C1 C13 1.548(9)
N1 H26 0.900(14)
O2 C22 1.253(19)
C2 C3 1.542(16)
O3 C22 1.250(17)
C3 C4 1.500(5)
C4 C5 1.445(9)
O4 C23 1.31(3)
C5 C10 1.410(8)
C5 C6 1.402(10)
O5 C23 1.34(6)
C6 C7 1.382(13)
C7 C8 1.392(15)
C8 C9 1.382(10)
C9 C10 1.392(9)
C11 C12 1.338(9)
C11 C19 1.485(7)
C18 H20 0.95(4)
C20 H21 0.95(7)
C20 H22 0.95(2)
C21 H25 0.95(5)
C12 C13 1.515(9)
C13 C17 1.545(9)
C13 C14 1.543(9)
C14 C15 1.523(13)
C15 C16 1.509(12)
C17 C18 1.515(16)
C20 C21 1.49(6)
C1 H 0.999(10)
C2 H2 0.978(16)
C2 H1 0.974(9)
C3 H3 1.007(14)
C3 H4 1.030(15)
O4 H27 0.91(8)
C6 H5 1.002(13)
C7 H6 0.926(11)
C8 H7 0.973(13)
C9 H8 1.026(11)
C12 H9 0.989(10)
C14 H10 1.029(11)
C14 H11 1.023(10)
C15 H13 1.007(13)
C15 H12 0.945(13)
C16 H15 1.018(12)
C16 H14 1.027(14)
C17 H17 0.950(18)
C17 H16 0.950(19)
C18 H19 0.96(5)
C18 H18 0.950(14)
C21 H23 0.96(9)
C21 H24 0.95(5)
C22 C23 1.54(3)
